data_4349568
loop_
_publ_author_name
'Zhu, Yuan-Yuan'
'Li, Hong-Qing'
'Ding, Zhong-Yu'
'L\"u, Xiao-Jin'
'Zhao, Liang'
'Meng, Yin-Shan'
'Liu, Tao'
'Gao, Song'

_publ_section_title
;
 Spin transitions in a series of [Fe(pybox)2]2+ complexes modulated by
 ligand structures, counter anions, and solvents
;
_journal_issue 12
_journal_name_full 'Inorganic Chemistry Frontiers'
_journal_page_first 1624
_journal_paper_doi 10.1039/C6QI00417B
_journal_volume 3
_journal_year 2016
_chemical_compound_source no
_chemical_formula_moiety 'C30 H38 Fe N6 O4, 2(C24 H20 B)'
_chemical_formula_sum 'C78 H78 B2 Fe N6 O4'
_chemical_formula_weight 1240.93
_chemical_name_common 4-1
_chemical_name_systematic 4-1
_space_group_crystal_system monoclinic
_space_group_IT_number 13
_space_group_name_Hall '-P 2yc'
_space_group_name_H-M_alt 'P 1 2/c 1'
_atom_sites_solution_hydrogens geom
_audit_creation_date 2016-01-11
_audit_creation_method
;
Olex2 1.2
(compiled 2015.09.30 svn.r3233 for OlexSys, GUI svn.r5103)
;
_audit_update_record
;
2016-03-16 deposited with the CCDC.
2016-10-28 downloaded from the CCDC.
;
_cell_angle_alpha 90
_cell_angle_beta 114.454(2)
_cell_angle_gamma 90
_cell_formula_units_Z 4
_cell_length_a 23.3002(4)
_cell_length_b 13.24618(16)
_cell_length_c 24.3060(4)
_cell_measurement_reflns_used 10115
_cell_measurement_temperature 179.99(10)
_cell_measurement_theta_max 73.6520
_cell_measurement_theta_min 3.3070
_cell_volume 6828.8(2)
_computing_cell_refinement
;
CrysAlisPro, Agilent Technologies,
Version 1.171.36.32 (release 02-08-2013 CrysAlis171 .NET)
(compiled Aug  2 2013,16:46:58)
;
_computing_data_collection
;
CrysAlisPro, Agilent Technologies,
Version 1.171.36.32 (release 02-08-2013 CrysAlis171 .NET)
(compiled Aug  2 2013,16:46:58)
;
_computing_data_reduction
;
CrysAlisPro, Agilent Technologies,
Version 1.171.36.32 (release 02-08-2013 CrysAlis171 .NET)
(compiled Aug  2 2013,16:46:58)
;
_computing_molecular_graphics 'Olex2 (Dolomanov et al., 2009)'
_computing_publication_material 'Olex2 (Dolomanov et al., 2009)'
_computing_structure_refinement 'XL (Sheldrick, 2008)'
_computing_structure_solution 'XS (Sheldrick, 2008)'
_diffrn_ambient_temperature 179.99(10)
_diffrn_detector_area_resol_mean 10.3914
_diffrn_measured_fraction_theta_full 0.997
_diffrn_measured_fraction_theta_max 0.985
_diffrn_measurement_details
;
#__ type_ start__ end____ width___ exp.time_
  1 omega  -46.00    1.00   1.0000    4.0000
omega____ theta____ kappa____ phi______ frames
    -      -40.7931   38.0000  120.0000 47

#__ type_ start__ end____ width___ exp.time_
  2 omega -119.00   -3.00   1.0000    4.0000
omega____ theta____ kappa____ phi______ frames
    -      -40.7931  -19.0000   90.0000 116

#__ type_ start__ end____ width___ exp.time_
  3 omega   23.00   68.00   1.0000    4.0000
omega____ theta____ kappa____ phi______ frames
    -       40.7931 -125.0000   90.0000 45

#__ type_ start__ end____ width___ exp.time_
  4 omega   39.00   94.00   1.0000    4.0000
omega____ theta____ kappa____ phi______ frames
    -       40.7931 -125.0000  -60.0000 55

#__ type_ start__ end____ width___ exp.time_
  5 omega   29.00   77.00   1.0000   20.0000
omega____ theta____ kappa____ phi______ frames
    -      107.3775  -30.0000   90.0000 48

#__ type_ start__ end____ width___ exp.time_
  6 omega   33.00   98.00   1.0000   20.0000
omega____ theta____ kappa____ phi______ frames
    -      107.3775  -45.0000  -90.0000 65

#__ type_ start__ end____ width___ exp.time_
  7 omega   84.00  178.00   1.0000   20.0000
omega____ theta____ kappa____ phi______ frames
    -      107.3775   77.0000   30.0000 94

#__ type_ start__ end____ width___ exp.time_
  8 omega  102.00  178.00   1.0000   20.0000
omega____ theta____ kappa____ phi______ frames
    -      107.3775   77.0000    0.0000 76

#__ type_ start__ end____ width___ exp.time_
  9 omega   68.00   96.00   1.0000   20.0000
omega____ theta____ kappa____ phi______ frames
    -      107.3775  -45.0000  -60.0000 28

#__ type_ start__ end____ width___ exp.time_
 10 omega   71.00  106.00   1.0000   20.0000
omega____ theta____ kappa____ phi______ frames
    -      107.3775  -94.0000 -150.0000 35

#__ type_ start__ end____ width___ exp.time_
 11 omega  111.00  178.00   1.0000   20.0000
omega____ theta____ kappa____ phi______ frames
    -      107.3775   61.0000  -30.0000 67

#__ type_ start__ end____ width___ exp.time_
 12 omega  153.00  178.00   1.0000   20.0000
omega____ theta____ kappa____ phi______ frames
    -      107.3775   68.0000   53.0000 25
;
_diffrn_measurement_device_type 'SuperNova, Dual, Cu at zero, Atlas'
_diffrn_measurement_method '\w scans'
_diffrn_orient_matrix_UB_11 0.0034195000
_diffrn_orient_matrix_UB_12 -0.0880667000
_diffrn_orient_matrix_UB_13 -0.0399985000
_diffrn_orient_matrix_UB_21 -0.0685643000
_diffrn_orient_matrix_UB_22 0.0208449000
_diffrn_orient_matrix_UB_23 -0.0447816000
_diffrn_orient_matrix_UB_31 0.0237343000
_diffrn_orient_matrix_UB_32 0.0730993000
_diffrn_orient_matrix_UB_33 -0.0352540000
_diffrn_radiation_monochromator mirror
_diffrn_radiation_type CuK\a
_diffrn_radiation_wavelength 1.54184
_diffrn_reflns_av_R_equivalents 0.0246
_diffrn_reflns_av_unetI/netI 0.0328
_diffrn_reflns_Laue_measured_fraction_full 0.997
_diffrn_reflns_Laue_measured_fraction_max 0.985
_diffrn_reflns_limit_h_max 28
_diffrn_reflns_limit_h_min -23
_diffrn_reflns_limit_k_max 16
_diffrn_reflns_limit_k_min -11
_diffrn_reflns_limit_l_max 29
_diffrn_reflns_limit_l_min -29
_diffrn_reflns_number 27190
_diffrn_reflns_point_group_measured_fraction_full 0.997
_diffrn_reflns_point_group_measured_fraction_max 0.985
_diffrn_reflns_theta_full 67.684
_diffrn_reflns_theta_max 72.127
_diffrn_reflns_theta_min 3.889
_diffrn_source 'SuperNova (Cu) X-ray Source'
_exptl_absorpt_coefficient_mu 2.191
_exptl_absorpt_correction_T_max 1.00000
_exptl_absorpt_correction_T_min 0.77540
_exptl_absorpt_correction_type multi-scan
_exptl_absorpt_process_details
;
CrysAlisPro, Agilent Technologies,
Version 1.171.36.32 (release 02-08-2013 CrysAlis171 .NET)
(compiled Aug  2 2013,16:46:58)
Empirical absorption correction using spherical harmonics,
 implemented in SCALE3 ABSPACK scaling algorithm.
;
_exptl_crystal_colour 'dark red'
_exptl_crystal_density_diffrn 1.207
_exptl_crystal_description block
_exptl_crystal_F_000 2624
_exptl_crystal_recrystallization_method 'Re-crystallisation from solvent'
_exptl_crystal_size_max 0.35
_exptl_crystal_size_mid 0.31
_exptl_crystal_size_min 0.25
_platon_squeeze_details
;
The disordered solvent molecules cannot be modeled and were treated 
by SQUEEZE,PLATON.
There are total 78e per unit cell, which are accumulated which corresponds 
to 19.5e per formula(C78H78B2FeN6O4). The 19.5e might come from one 
ether molecule and are not included in the formula.
;
_refine_diff_density_max 0.388
_refine_diff_density_min -0.350
_refine_diff_density_rms 0.038
_refine_ls_extinction_method none
_refine_ls_goodness_of_fit_ref 1.055
_refine_ls_hydrogen_treatment constr
_refine_ls_matrix_type full
_refine_ls_number_parameters 828
_refine_ls_number_reflns 13256
_refine_ls_number_restraints 0
_refine_ls_restrained_S_all 1.055
_refine_ls_R_factor_all 0.0475
_refine_ls_R_factor_gt 0.0379
_refine_ls_shift/su_max 0.002
_refine_ls_shift/su_mean 0.000
_refine_ls_structure_factor_coef Fsqd
_refine_ls_weighting_details 'w=1/[\s^2^(Fo^2^)+(0.0501P)^2^+1.0789P] where P=(Fo^2^+2Fc^2^)/3'
_refine_ls_weighting_scheme calc
_refine_ls_wR_factor_gt 0.0948
_refine_ls_wR_factor_ref 0.1002
_reflns_Friedel_coverage 0.000
_reflns_number_gt 10991
_reflns_number_total 13256
_reflns_threshold_expression 'I > 2\s(I)'
_cod_data_source_file c6qi00417b2.cif
_cod_data_source_block 4-1
_cod_database_code 4349568
_chemical_oxdiff_formula 'C84 H93 Fe1 B2 N7 O2'
_shelx_space_group_comment
;
The symmetry employed for this shelxl refinement is uniquely defined
by the following loop, which should always be used as a source of
symmetry information in preference to the above space-group names.
They are only intended as comments.
;
_reflns_odcompleteness_completeness 99.90
_reflns_odcompleteness_iscentric 1
_reflns_odcompleteness_theta 66.49
_olex2_refinement_description
;
1. Fixed Uiso
 At 1.2 times of:
  All C(H) groups, All C(H,H) groups
 At 1.5 times of:
  All C(H,H,H) groups
2.a Secondary CH2 refined with riding coordinates:
 C4(H4A,H4B), C12(H12A,H12B), C19(H19A,H19B), C27(H27A,H27B)
2.b Aromatic/amide H refined with riding coordinates:
 C7(H7), C8(H8), C9(H9), C22(H22), C23(H23), C24(H24), C32(H32), C33(H33),
 C34(H34), C35(H35), C36(H36), C38(H38), C39(H39), C40(H40), C41(H41), C42(H42),
  C44(H44), C45(H45), C46(H46), C47(H47), C48(H48), C50(H50), C51(H51),
 C52(H52), C53(H53), C54(H54), C56(H56), C57(H57), C58(H58), C59(H59), C60(H60),
  C62(H62), C63(H63), C64(H64), C65(H65), C66(H66), C67(H67), C68(H68),
 C69(H69), C70(H70), C71(H71), C74(H74), C75(H75), C76(H76), C77(H77), C78(H78)
2.c Idealised Me refined as rotating group:
 C1(H1A,H1B,H1C), C2(H2A,H2B,H2C), C14(H14A,H14B,H14C), C15(H15A,H15B,H15C),
 C16(H16A,H16B,H16C), C17(H17A,H17B,H17C), C29(H29A,H29B,H29C), C30(H30A,H30B,
 H30C)
;
_shelx_shelxl_version_number 2014/7
_olex2_submission_special_instructions 'No special instructions were received'
_solvent_exptl_crystal_recrystallization_method acetonitrile/ether

loop_
_space_group_symop_operation_xyz
'x, y, z'
'-x, y, -z+1/2'
'-x, -y, -z'
'x, -y, z-1/2'

loop_
_atom_site_label
_atom_site_type_symbol
_atom_site_fract_x
_atom_site_fract_y
_atom_site_fract_z
_atom_site_U_iso_or_equiv
_atom_site_adp_type
_atom_site_occupancy
_atom_site_site_symmetry_order
_atom_site_calc_flag
_atom_site_refinement_flags_posn
Fe1 Fe 0.74797(2) 0.25519(2) 0.51568(2) 0.02062(6) Uani 1 1 d .
O1 O 0.84925(6) 0.47526(9) 0.48116(6) 0.0386(3) Uani 1 1 d .
O2 O 0.67161(7) 0.02648(9) 0.39608(6) 0.0447(3) Uani 1 1 d .
O3 O 0.88494(6) 0.11652(11) 0.65931(6) 0.0468(3) Uani 1 1 d .
O4 O 0.60306(5) 0.39947(9) 0.53379(5) 0.0324(2) Uani 1 1 d .
N1 N 0.79946(6) 0.38127(9) 0.52518(6) 0.0256(3) Uani 1 1 d .
N2 N 0.75471(6) 0.25634(9) 0.44030(6) 0.0247(3) Uani 1 1 d .
N3 N 0.70071(6) 0.12688(10) 0.47816(6) 0.0273(3) Uani 1 1 d .
N4 N 0.82703(6) 0.17727(10) 0.56589(6) 0.0280(3) Uani 1 1 d .
N5 N 0.74256(6) 0.25383(9) 0.59176(6) 0.0239(2) Uani 1 1 d .
N6 N 0.66830(6) 0.33572(9) 0.49509(5) 0.0238(2) Uani 1 1 d .
C1 C 0.86414(9) 0.42797(14) 0.63344(8) 0.0396(4) Uani 1 1 d .
H1A H 0.8341 0.4008 0.6484 0.059 Uiso 1 1 calc GR
H1B H 0.8876 0.4839 0.6594 0.059 Uiso 1 1 calc GR
H1C H 0.8936 0.3747 0.6340 0.059 Uiso 1 1 calc GR
C2 C 0.77738(9) 0.53941(14) 0.56552(9) 0.0415(4) Uani 1 1 d .
H2A H 0.7577 0.5676 0.5246 0.062 Uiso 1 1 calc GR
H2B H 0.7958 0.5941 0.5947 0.062 Uiso 1 1 calc GR
H2C H 0.7455 0.5041 0.5748 0.062 Uiso 1 1 calc GR
C3 C 0.82870(8) 0.46579(12) 0.56936(7) 0.0307(3) Uani 1 1 d .
C4 C 0.87321(9) 0.51156(14) 0.54388(9) 0.0403(4) Uani 1 1 d .
H4A H 0.8722 0.5862 0.5451 0.048 Uiso 1 1 calc R
H4B H 0.9171 0.4885 0.5673 0.048 Uiso 1 1 calc R
C5 C 0.81235(8) 0.39822(12) 0.47952(7) 0.0285(3) Uani 1 1 d .
C6 C 0.78739(8) 0.32990(12) 0.42768(7) 0.0296(3) Uani 1 1 d .
C7 C 0.79502(10) 0.33195(14) 0.37415(8) 0.0396(4) Uani 1 1 d .
H7 H 0.8182 0.3843 0.3660 0.048 Uiso 1 1 calc R
C8 C 0.76753(12) 0.25474(15) 0.33268(9) 0.0466(5) Uani 1 1 d .
H8 H 0.7717 0.2543 0.2954 0.056 Uiso 1 1 calc R
C9 C 0.73410(11) 0.17851(14) 0.34546(8) 0.0431(4) Uani 1 1 d .
H9 H 0.7153 0.1255 0.3174 0.052 Uiso 1 1 calc R
C10 C 0.72884(8) 0.18173(12) 0.40011(7) 0.0306(3) Uani 1 1 d .
C11 C 0.69896(8) 0.11010(12) 0.42540(7) 0.0309(3) Uani 1 1 d .
C12 C 0.65617(16) -0.03056(19) 0.43909(12) 0.0714(8) Uani 1 1 d .
H12A H 0.6834 -0.0910 0.4528 0.086 Uiso 1 1 calc R
H12B H 0.6116 -0.0526 0.4204 0.086 Uiso 1 1 calc R
C13 C 0.66752(8) 0.04080(12) 0.49262(8) 0.0339(4) Uani 1 1 d .
C14 C 0.70896(11) -0.00883(16) 0.55149(11) 0.0554(6) Uani 1 1 d .
H14A H 0.7496 -0.0261 0.5510 0.083 Uiso 1 1 calc GR
H14B H 0.6885 -0.0704 0.5568 0.083 Uiso 1 1 calc GR
H14C H 0.7157 0.0377 0.5849 0.083 Uiso 1 1 calc GR
C15 C 0.60650(12) 0.07618(18) 0.49296(15) 0.0671(7) Uani 1 1 d .
H15A H 0.6151 0.1277 0.5243 0.101 Uiso 1 1 calc GR
H15B H 0.5847 0.0189 0.5014 0.101 Uiso 1 1 calc GR
H15C H 0.5799 0.1050 0.4534 0.101 Uiso 1 1 calc GR
C16 C 0.86207(12) 0.05166(18) 0.51083(12) 0.0596(6) Uani 1 1 d .
H16A H 0.8343 0.0030 0.5181 0.089 Uiso 1 1 calc GR
H16B H 0.8992 0.0165 0.5111 0.089 Uiso 1 1 calc GR
H16C H 0.8393 0.0840 0.4715 0.089 Uiso 1 1 calc GR
C17 C 0.92170(10) 0.21250(17) 0.54758(13) 0.0558(6) Uani 1 1 d .
H17A H 0.8977 0.2413 0.5074 0.084 Uiso 1 1 calc GR
H17B H 0.9610 0.1831 0.5492 0.084 Uiso 1 1 calc GR
H17C H 0.9316 0.2657 0.5781 0.084 Uiso 1 1 calc GR
C18 C 0.88282(8) 0.13109(14) 0.55994(9) 0.0370(4) Uani 1 1 d .
C19 C 0.91840(12) 0.0842(2) 0.62274(11) 0.0654(7) Uani 1 1 d .
H19A H 0.9185 0.0097 0.6199 0.078 Uiso 1 1 calc R
H19B H 0.9626 0.1082 0.6410 0.078 Uiso 1 1 calc R
C20 C 0.83418(8) 0.16554(13) 0.62081(8) 0.0311(3) Uani 1 1 d .
C21 C 0.78745(8) 0.20780(12) 0.63939(7) 0.0291(3) Uani 1 1 d .
C22 C 0.78589(9) 0.20736(15) 0.69583(8) 0.0381(4) Uani 1 1 d .
H22 H 0.8176 0.1735 0.7290 0.046 Uiso 1 1 calc R
C23 C 0.73689(10) 0.25755(15) 0.70270(8) 0.0408(4) Uani 1 1 d .
H23 H 0.7348 0.2583 0.7409 0.049 Uiso 1 1 calc R
C24 C 0.69087(9) 0.30676(14) 0.65369(7) 0.0354(4) Uani 1 1 d .
H24 H 0.6576 0.3426 0.6580 0.042 Uiso 1 1 calc R
C25 C 0.69490(7) 0.30197(12) 0.59834(7) 0.0260(3) Uani 1 1 d .
C26 C 0.65406(7) 0.34675(11) 0.54043(7) 0.0257(3) Uani 1 1 d .
C27 C 0.58325(9) 0.44714(14) 0.47401(8) 0.0361(4) Uani 1 1 d .
H27A H 0.5962 0.5189 0.4781 0.043 Uiso 1 1 calc R
H27B H 0.5369 0.4432 0.4511 0.043 Uiso 1 1 calc R
C28 C 0.61708(7) 0.38609(12) 0.44218(7) 0.0283(3) Uani 1 1 d .
C29 C 0.57416(8) 0.30555(13) 0.40054(8) 0.0348(4) Uani 1 1 d .
H29A H 0.5987 0.2623 0.3855 0.052 Uiso 1 1 calc GR
H29B H 0.5401 0.3381 0.3663 0.052 Uiso 1 1 calc GR
H29C H 0.5561 0.2645 0.4230 0.052 Uiso 1 1 calc GR
C30 C 0.64381(9) 0.45419(14) 0.40805(8) 0.0368(4) Uani 1 1 d .
H30A H 0.6746 0.5007 0.4365 0.055 Uiso 1 1 calc GR
H30B H 0.6095 0.4930 0.3776 0.055 Uiso 1 1 calc GR
H30C H 0.6645 0.4128 0.3881 0.055 Uiso 1 1 calc GR
C31 C 0.39286(7) 0.33462(12) 0.34307(7) 0.0290(3) Uani 1 1 d .
C32 C 0.40150(8) 0.31327(14) 0.29048(7) 0.0346(4) Uani 1 1 d .
H32 H 0.3892 0.2490 0.2720 0.041 Uiso 1 1 calc R
C33 C 0.42735(9) 0.38266(16) 0.26440(8) 0.0414(4) Uani 1 1 d .
H33 H 0.4323 0.3651 0.2287 0.050 Uiso 1 1 calc R
C34 C 0.44596(9) 0.47705(15) 0.28985(9) 0.0426(4) Uani 1 1 d .
H34 H 0.4634 0.5247 0.2718 0.051 Uiso 1 1 calc R
C35 C 0.43872(9) 0.50086(14) 0.34198(9) 0.0397(4) Uani 1 1 d .
H35 H 0.4515 0.5652 0.3602 0.048 Uiso 1 1 calc R
C36 C 0.41279(8) 0.43081(13) 0.36770(8) 0.0343(4) Uani 1 1 d .
H36 H 0.4084 0.4489 0.4036 0.041 Uiso 1 1 calc R
C37 C 0.27851(8) 0.28858(13) 0.33253(7) 0.0306(3) Uani 1 1 d .
C38 C 0.25822(9) 0.38207(14) 0.30310(8) 0.0361(4) Uani 1 1 d .
H38 H 0.2892 0.4303 0.3051 0.043 Uiso 1 1 calc R
C39 C 0.19460(10) 0.40692(16) 0.27114(8) 0.0442(4) Uani 1 1 d .
H39 H 0.1832 0.4710 0.2522 0.053 Uiso 1 1 calc R
C40 C 0.14849(9) 0.33850(18) 0.26707(9) 0.0474(5) Uani 1 1 d .
H40 H 0.1052 0.3543 0.2446 0.057 Uiso 1 1 calc R
C41 C 0.16610(9) 0.24631(17) 0.29617(9) 0.0432(4) Uani 1 1 d .
H41 H 0.1347 0.1988 0.2941 0.052 Uiso 1 1 calc R
C42 C 0.22970(8) 0.22292(15) 0.32842(8) 0.0359(4) Uani 1 1 d .
H42 H 0.2404 0.1596 0.3485 0.043 Uiso 1 1 calc R
C43 C 0.36718(8) 0.14003(12) 0.35550(7) 0.0295(3) Uani 1 1 d .
C44 C 0.32665(9) 0.08595(14) 0.30478(8) 0.0377(4) Uani 1 1 d .
H44 H 0.2888 0.1177 0.2779 0.045 Uiso 1 1 calc R
C45 C 0.33890(10) -0.01183(15) 0.29166(9) 0.0464(5) Uani 1 1 d .
H45 H 0.3099 -0.0448 0.2564 0.056 Uiso 1 1 calc R
C46 C 0.39282(11) -0.06094(15) 0.32961(10) 0.0486(5) Uani 1 1 d .
H46 H 0.4014 -0.1278 0.3211 0.058 Uiso 1 1 calc R
C47 C 0.43438(10) -0.01072(16) 0.38062(10) 0.0496(5) Uani 1 1 d .
H47 H 0.4718 -0.0435 0.4075 0.059 Uiso 1 1 calc R
C48 C 0.42167(9) 0.08693(14) 0.39258(9) 0.0401(4) Uani 1 1 d .
H48 H 0.4513 0.1196 0.4276 0.048 Uiso 1 1 calc R
C49 C 0.37755(8) 0.27337(12) 0.44236(7) 0.0281(3) Uani 1 1 d .
C50 C 0.33636(8) 0.27648(12) 0.47100(7) 0.0300(3) Uani 1 1 d .
H50 H 0.2923 0.2740 0.4467 0.036 Uiso 1 1 calc R
C51 C 0.35722(10) 0.28310(12) 0.53366(8) 0.0369(4) Uani 1 1 d .
H51 H 0.3275 0.2861 0.5511 0.044 Uiso 1 1 calc R
C52 C 0.42109(10) 0.28526(14) 0.57029(8) 0.0414(4) Uani 1 1 d .
H52 H 0.4356 0.2881 0.6130 0.050 Uiso 1 1 calc R
C53 C 0.46347(10) 0.28318(14) 0.54397(8) 0.0416(4) Uani 1 1 d .
H53 H 0.5075 0.2845 0.5687 0.050 Uiso 1 1 calc R
C54 C 0.44201(9) 0.27919(13) 0.48150(8) 0.0347(4) Uani 1 1 d .
H54 H 0.4721 0.2804 0.4645 0.042 Uiso 1 1 calc R
B1 B 0.35391(9) 0.25886(14) 0.36897(8) 0.0277(4) Uani 1 1 d .
C55 C 0.11289(8) 0.23978(11) 0.52284(7) 0.0302(3) Uani 1 1 d .
C56 C 0.05070(9) 0.26113(13) 0.48225(8) 0.0376(4) Uani 1 1 d .
H56 H 0.0206 0.2764 0.4980 0.045 Uiso 1 1 calc R
C57 C 0.03128(10) 0.26088(14) 0.41954(9) 0.0450(5) Uani 1 1 d .
H57 H -0.0113 0.2761 0.3937 0.054 Uiso 1 1 calc R
C58 C 0.07362(11) 0.23857(14) 0.39487(9) 0.0464(5) Uani 1 1 d .
H58 H 0.0604 0.2375 0.3523 0.056 Uiso 1 1 calc R
C59 C 0.13553(11) 0.21788(14) 0.43309(9) 0.0443(4) Uani 1 1 d .
H59 H 0.1653 0.2031 0.4168 0.053 Uiso 1 1 calc R
C60 C 0.15441(9) 0.21863(13) 0.49551(8) 0.0361(4) Uani 1 1 d .
H60 H 0.1972 0.2042 0.5208 0.043 Uiso 1 1 calc R
C61 C 0.20976(8) 0.26639(12) 0.63080(7) 0.0288(3) Uani 1 1 d .
C62 C 0.22863(9) 0.36483(13) 0.65263(8) 0.0350(4) Uani 1 1 d .
H62 H 0.1970 0.4137 0.6476 0.042 Uiso 1 1 calc R
C63 C 0.29148(10) 0.39357(15) 0.68127(9) 0.0433(4) Uani 1 1 d .
H63 H 0.3019 0.4609 0.6952 0.052 Uiso 1 1 calc R
C64 C 0.33874(9) 0.32477(16) 0.68952(9) 0.0444(4) Uani 1 1 d .
H64 H 0.3818 0.3440 0.7096 0.053 Uiso 1 1 calc R
C65 C 0.32263(9) 0.22704(16) 0.66814(9) 0.0408(4) Uani 1 1 d .
H65 H 0.3547 0.1788 0.6733 0.049 Uiso 1 1 calc R
C66 C 0.25945(8) 0.19987(14) 0.63906(8) 0.0337(3) Uani 1 1 d .
H66 H 0.2495 0.1330 0.6241 0.040 Uiso 1 1 calc R
C67 C 0.07002(8) 0.06130(12) 0.57896(7) 0.0300(3) Uani 1 1 d .
H67 H 0.0420 0.0887 0.5413 0.036 Uiso 1 1 calc R
C68 C 0.05533(9) -0.03140(13) 0.59667(8) 0.0378(4) Uani 1 1 d .
H68 H 0.0178 -0.0656 0.5713 0.045 Uiso 1 1 calc R
C69 C 0.09520(10) -0.07403(14) 0.65118(9) 0.0431(4) Uani 1 1 d .
H69 H 0.0852 -0.1372 0.6636 0.052 Uiso 1 1 calc R
C70 C 0.14980(9) -0.02320(14) 0.68726(8) 0.0418(4) Uani 1 1 d .
H70 H 0.1778 -0.0514 0.7247 0.050 Uiso 1 1 calc R
C71 C 0.16359(8) 0.06916(13) 0.66855(7) 0.0334(3) Uani 1 1 d .
H71 H 0.2016 0.1022 0.6938 0.040 Uiso 1 1 calc R
C72 C 0.12431(8) 0.11620(12) 0.61420(7) 0.0267(3) Uani 1 1 d .
C73 C 0.09382(8) 0.30768(13) 0.62032(8) 0.0345(4) Uani 1 1 d .
C74 C 0.07887(9) 0.28234(17) 0.66846(9) 0.0431(4) Uani 1 1 d .
H74 H 0.0878 0.2159 0.6845 0.052 Uiso 1 1 calc R
C75 C 0.05119(10) 0.3509(2) 0.69409(11) 0.0628(7) Uani 1 1 d .
H75 H 0.0427 0.3314 0.7276 0.075 Uiso 1 1 calc R
C76 C 0.03631(11) 0.4474(2) 0.67030(14) 0.0722(9) Uani 1 1 d .
H76 H 0.0178 0.4947 0.6875 0.087 Uiso 1 1 calc R
C77 C 0.04850(11) 0.47384(18) 0.62191(15) 0.0674(8) Uani 1 1 d .
H77 H 0.0378 0.5395 0.6050 0.081 Uiso 1 1 calc R
C78 C 0.07648(9) 0.40528(15) 0.59723(11) 0.0490(5) Uani 1 1 d .
H78 H 0.0841 0.4254 0.5634 0.059 Uiso 1 1 calc R
B2 B 0.13529(9) 0.23273(14) 0.59652(8) 0.0279(3) Uani 1 1 d .

loop_
_atom_site_aniso_label
_atom_site_aniso_U_11
_atom_site_aniso_U_22
_atom_site_aniso_U_33
_atom_site_aniso_U_23
_atom_site_aniso_U_13
_atom_site_aniso_U_12
Fe1 0.02569(12) 0.01998(11) 0.01752(11) 0.00006(8) 0.01028(9) -0.00047(9)
O1 0.0487(7) 0.0304(6) 0.0406(7) -0.0005(5) 0.0223(6) -0.0137(5)
O2 0.0706(9) 0.0288(6) 0.0331(6) -0.0082(5) 0.0199(6) -0.0170(6)
O3 0.0402(7) 0.0601(9) 0.0370(7) 0.0164(6) 0.0130(6) 0.0213(6)
O4 0.0317(6) 0.0364(6) 0.0295(6) 0.0009(5) 0.0129(5) 0.0093(5)
N1 0.0298(6) 0.0226(6) 0.0247(6) -0.0020(5) 0.0116(5) -0.0007(5)
N2 0.0308(6) 0.0222(6) 0.0226(6) -0.0001(5) 0.0124(5) 0.0004(5)
N3 0.0324(7) 0.0241(6) 0.0262(6) 0.0022(5) 0.0128(6) -0.0025(5)
N4 0.0296(6) 0.0260(6) 0.0304(7) 0.0008(5) 0.0143(6) 0.0028(5)
N5 0.0276(6) 0.0237(6) 0.0204(6) 0.0005(5) 0.0101(5) -0.0008(5)
N6 0.0272(6) 0.0230(6) 0.0195(6) 0.0004(5) 0.0080(5) -0.0007(5)
C1 0.0421(10) 0.0378(9) 0.0325(9) -0.0081(7) 0.0089(8) -0.0059(8)
C2 0.0427(10) 0.0320(9) 0.0444(10) -0.0143(8) 0.0126(8) -0.0010(7)
C3 0.0336(8) 0.0252(7) 0.0309(8) -0.0068(6) 0.0111(7) -0.0045(6)
C4 0.0420(10) 0.0343(9) 0.0419(10) -0.0060(7) 0.0148(8) -0.0119(8)
C5 0.0317(8) 0.0229(7) 0.0322(8) 0.0014(6) 0.0144(7) -0.0031(6)
C6 0.0378(8) 0.0262(8) 0.0278(8) 0.0022(6) 0.0166(7) -0.0009(6)
C7 0.0580(11) 0.0351(9) 0.0345(9) 0.0046(7) 0.0278(9) -0.0039(8)
C8 0.0769(14) 0.0435(10) 0.0298(9) -0.0007(7) 0.0323(10) -0.0054(10)
C9 0.0704(13) 0.0358(9) 0.0277(9) -0.0064(7) 0.0248(9) -0.0072(9)
C10 0.0436(9) 0.0251(7) 0.0241(7) -0.0009(6) 0.0151(7) -0.0005(7)
C11 0.0413(9) 0.0230(7) 0.0264(8) -0.0020(6) 0.0120(7) -0.0033(6)
C12 0.118(2) 0.0485(13) 0.0578(14) -0.0119(11) 0.0466(15) -0.0430(14)
C13 0.0398(9) 0.0255(8) 0.0357(9) 0.0036(7) 0.0150(7) -0.0082(7)
C14 0.0572(12) 0.0409(11) 0.0572(13) 0.0239(9) 0.0128(10) -0.0094(9)
C15 0.0536(13) 0.0462(12) 0.116(2) 0.0195(13) 0.0490(15) -0.0042(10)
C16 0.0582(13) 0.0497(12) 0.0746(16) -0.0159(11) 0.0312(12) 0.0143(10)
C17 0.0358(10) 0.0524(12) 0.0892(17) 0.0091(12) 0.0360(11) 0.0072(9)
C18 0.0349(9) 0.0359(9) 0.0443(10) 0.0034(7) 0.0205(8) 0.0108(7)
C19 0.0568(13) 0.0886(18) 0.0583(14) 0.0228(13) 0.0312(12) 0.0401(13)
C20 0.0292(8) 0.0315(8) 0.0303(8) 0.0056(6) 0.0099(7) 0.0047(6)
C21 0.0292(8) 0.0316(8) 0.0232(7) 0.0024(6) 0.0074(6) 0.0007(6)
C22 0.0410(9) 0.0475(10) 0.0227(8) 0.0070(7) 0.0100(7) 0.0051(8)
C23 0.0513(11) 0.0518(11) 0.0220(8) 0.0029(7) 0.0178(8) 0.0041(9)
C24 0.0405(9) 0.0432(10) 0.0261(8) -0.0005(7) 0.0175(7) 0.0050(7)
C25 0.0278(7) 0.0276(7) 0.0235(7) -0.0006(6) 0.0114(6) 0.0005(6)
C26 0.0280(7) 0.0243(7) 0.0249(7) -0.0012(6) 0.0110(6) 0.0000(6)
C27 0.0412(9) 0.0334(9) 0.0296(8) 0.0026(7) 0.0106(7) 0.0090(7)
C28 0.0295(8) 0.0274(8) 0.0230(7) 0.0036(6) 0.0058(6) 0.0037(6)
C29 0.0339(8) 0.0339(9) 0.0275(8) -0.0016(6) 0.0034(7) 0.0013(7)
C30 0.0420(9) 0.0344(9) 0.0299(8) 0.0079(7) 0.0107(7) 0.0012(7)
C31 0.0293(8) 0.0328(8) 0.0243(7) 0.0021(6) 0.0104(6) 0.0023(6)
C32 0.0362(9) 0.0434(10) 0.0231(7) -0.0004(7) 0.0113(7) -0.0009(7)
C33 0.0380(9) 0.0601(12) 0.0286(8) 0.0094(8) 0.0162(7) 0.0042(8)
C34 0.0354(9) 0.0471(11) 0.0479(11) 0.0218(9) 0.0197(8) 0.0060(8)
C35 0.0365(9) 0.0308(9) 0.0486(11) 0.0078(8) 0.0144(8) 0.0029(7)
C36 0.0372(9) 0.0340(9) 0.0323(8) 0.0001(7) 0.0152(7) 0.0026(7)
C37 0.0364(8) 0.0369(9) 0.0201(7) -0.0039(6) 0.0134(6) 0.0013(7)
C38 0.0414(9) 0.0378(9) 0.0298(8) -0.0030(7) 0.0155(7) 0.0050(7)
C39 0.0495(11) 0.0483(11) 0.0334(9) 0.0005(8) 0.0158(8) 0.0165(9)
C40 0.0372(10) 0.0682(14) 0.0322(9) -0.0062(9) 0.0097(8) 0.0139(9)
C41 0.0345(9) 0.0627(12) 0.0329(9) -0.0079(8) 0.0145(8) -0.0038(8)
C42 0.0371(9) 0.0466(10) 0.0250(8) -0.0002(7) 0.0138(7) 0.0003(7)
C43 0.0362(8) 0.0312(8) 0.0262(7) -0.0008(6) 0.0179(7) -0.0020(7)
C44 0.0473(10) 0.0362(9) 0.0277(8) -0.0009(7) 0.0135(7) 0.0003(8)
C45 0.0568(12) 0.0384(10) 0.0411(10) -0.0124(8) 0.0173(9) -0.0060(9)
C46 0.0603(13) 0.0328(10) 0.0564(12) -0.0082(9) 0.0278(10) 0.0022(9)
C47 0.0454(11) 0.0430(11) 0.0568(12) -0.0033(9) 0.0176(10) 0.0097(9)
C48 0.0364(9) 0.0400(10) 0.0407(10) -0.0061(8) 0.0129(8) 0.0028(8)
C49 0.0377(8) 0.0237(7) 0.0240(7) 0.0006(6) 0.0138(7) 0.0010(6)
C50 0.0428(9) 0.0223(7) 0.0274(8) -0.0007(6) 0.0173(7) -0.0011(6)
C51 0.0634(12) 0.0250(8) 0.0295(8) -0.0004(6) 0.0265(8) -0.0027(8)
C52 0.0661(12) 0.0319(9) 0.0220(8) -0.0004(6) 0.0141(8) -0.0026(8)
C53 0.0506(11) 0.0361(9) 0.0277(8) -0.0014(7) 0.0058(8) 0.0013(8)
C54 0.0390(9) 0.0355(9) 0.0272(8) -0.0022(7) 0.0113(7) -0.0009(7)
B1 0.0327(9) 0.0298(9) 0.0219(8) -0.0007(6) 0.0126(7) -0.0004(7)
C55 0.0383(9) 0.0222(7) 0.0279(8) 0.0003(6) 0.0115(7) -0.0055(6)
C56 0.0389(9) 0.0332(9) 0.0363(9) 0.0053(7) 0.0111(8) -0.0094(7)
C57 0.0485(11) 0.0330(9) 0.0361(9) 0.0059(7) 0.0001(8) -0.0139(8)
C58 0.0719(14) 0.0332(9) 0.0277(9) -0.0019(7) 0.0143(9) -0.0100(9)
C59 0.0702(13) 0.0317(9) 0.0346(9) -0.0037(7) 0.0254(9) -0.0023(9)
C60 0.0478(10) 0.0300(8) 0.0313(8) -0.0004(7) 0.0174(8) 0.0003(7)
C61 0.0345(8) 0.0310(8) 0.0226(7) 0.0002(6) 0.0136(6) -0.0043(6)
C62 0.0410(9) 0.0307(8) 0.0343(9) -0.0004(7) 0.0165(7) -0.0061(7)
C63 0.0480(11) 0.0372(10) 0.0443(10) -0.0041(8) 0.0186(9) -0.0153(8)
C64 0.0356(9) 0.0539(12) 0.0418(10) -0.0018(8) 0.0140(8) -0.0140(8)
C65 0.0341(9) 0.0517(11) 0.0382(9) -0.0020(8) 0.0164(8) -0.0019(8)
C66 0.0352(8) 0.0366(9) 0.0306(8) -0.0034(7) 0.0150(7) -0.0029(7)
C67 0.0337(8) 0.0287(8) 0.0266(7) -0.0004(6) 0.0115(7) -0.0003(6)
C68 0.0397(9) 0.0325(9) 0.0361(9) -0.0019(7) 0.0104(8) -0.0096(7)
C69 0.0525(11) 0.0327(9) 0.0395(10) 0.0071(7) 0.0143(9) -0.0082(8)
C70 0.0475(10) 0.0391(10) 0.0308(9) 0.0090(7) 0.0082(8) -0.0022(8)
C71 0.0367(9) 0.0346(9) 0.0257(8) -0.0025(6) 0.0098(7) -0.0056(7)
C72 0.0325(8) 0.0267(7) 0.0236(7) -0.0035(6) 0.0143(6) -0.0003(6)
C73 0.0283(8) 0.0339(9) 0.0386(9) -0.0101(7) 0.0112(7) -0.0040(7)
C74 0.0350(9) 0.0569(12) 0.0358(9) -0.0137(8) 0.0131(8) 0.0004(8)
C75 0.0383(11) 0.099(2) 0.0511(12) -0.0354(13) 0.0187(10) -0.0010(12)
C76 0.0367(11) 0.0725(17) 0.103(2) -0.0527(16) 0.0245(13) -0.0002(11)
C77 0.0445(12) 0.0404(12) 0.115(2) -0.0253(13) 0.0310(14) -0.0013(9)
C78 0.0401(10) 0.0327(9) 0.0760(15) -0.0062(9) 0.0259(10) -0.0017(8)
B2 0.0308(9) 0.0279(9) 0.0259(8) -0.0016(7) 0.0125(7) -0.0018(7)

loop_
_atom_type_symbol
_atom_type_description
_atom_type_scat_dispersion_real
_atom_type_scat_dispersion_imag
_atom_type_scat_source
C C 0.0181 0.0091 'International Tables Vol C Tables 4.2.6.8 and 6.1.1.4'
H H 0.0000 0.0000 'International Tables Vol C Tables 4.2.6.8 and 6.1.1.4'
B B 0.0090 0.0039 'International Tables Vol C Tables 4.2.6.8 and 6.1.1.4'
Fe Fe -1.1336 3.1974 'International Tables Vol C Tables 4.2.6.8 and 6.1.1.4'
N N 0.0311 0.0180 'International Tables Vol C Tables 4.2.6.8 and 6.1.1.4'
O O 0.0492 0.0322 'International Tables Vol C Tables 4.2.6.8 and 6.1.1.4'

loop_
_geom_angle_atom_site_label_1
_geom_angle_atom_site_label_2
_geom_angle_atom_site_label_3
_geom_angle
N1 Fe1 N3 159.23(5)
N1 Fe1 N4 90.20(5)
N1 Fe1 N6 91.91(5)
N2 Fe1 N1 79.69(5)
N2 Fe1 N3 79.59(5)
N2 Fe1 N4 99.65(5)
N2 Fe1 N5 179.14(6)
N2 Fe1 N6 101.03(5)
N4 Fe1 N3 91.90(5)
N5 Fe1 N1 99.92(5)
N5 Fe1 N3 100.78(5)
N5 Fe1 N4 79.58(5)
N5 Fe1 N6 79.74(5)
N6 Fe1 N3 93.39(5)
N6 Fe1 N4 159.26(5)
C5 O1 C4 104.26(13)
C11 O2 C12 104.75(14)
C20 O3 C19 104.84(14)
C26 O4 C27 104.15(12)
C3 N1 Fe1 140.47(10)
C5 N1 Fe1 112.80(10)
C5 N1 C3 106.73(13)
C6 N2 Fe1 120.30(11)
C10 N2 Fe1 120.20(11)
C10 N2 C6 119.45(13)
C11 N3 Fe1 112.40(11)
C11 N3 C13 107.22(13)
C13 N3 Fe1 140.35(11)
C18 N4 Fe1 139.56(11)
C20 N4 Fe1 112.51(11)
C20 N4 C18 107.87(14)
C21 N5 Fe1 120.02(11)
C21 N5 C25 119.93(13)
C25 N5 Fe1 120.01(10)
C26 N6 Fe1 112.68(10)
C26 N6 C28 106.77(12)
C28 N6 Fe1 140.51(10)
N1 C3 C1 112.38(13)
N1 C3 C2 108.80(13)
N1 C3 C4 100.83(13)
C1 C3 C2 110.88(15)
C1 C3 C4 111.93(15)
C2 C3 C4 111.63(15)
O1 C4 C3 105.01(13)
O1 C5 C6 121.63(14)
N1 C5 O1 119.35(15)
N1 C5 C6 119.00(14)
N2 C6 C5 108.17(13)
N2 C6 C7 122.17(15)
C7 C6 C5 129.62(15)
C6 C7 C8 117.81(16)
C9 C8 C7 120.37(16)
C10 C9 C8 118.27(17)
N2 C10 C9 121.92(16)
N2 C10 C11 108.75(13)
C9 C10 C11 129.30(16)
O2 C11 C10 121.61(14)
N3 C11 O2 119.30(15)
N3 C11 C10 119.06(14)
O2 C12 C13 106.39(15)
N3 C13 C12 101.16(14)
N3 C13 C14 111.40(15)
N3 C13 C15 110.22(15)
C14 C13 C12 110.68(19)
C15 C13 C12 111.4(2)
C15 C13 C14 111.55(19)
N4 C18 C16 110.73(16)
N4 C18 C17 110.03(14)
N4 C18 C19 101.68(14)
C16 C18 C17 111.11(19)
C16 C18 C19 111.61(19)
C17 C18 C19 111.33(19)
O3 C19 C18 106.30(15)
O3 C20 C21 122.05(15)
N4 C20 O3 118.92(15)
N4 C20 C21 119.02(14)
N5 C21 C20 108.87(14)
N5 C21 C22 121.64(15)
C22 C21 C20 129.47(15)
C21 C22 C23 118.41(16)
C22 C23 C24 120.11(16)
C25 C24 C23 118.09(16)
N5 C25 C24 121.79(15)
N5 C25 C26 108.57(13)
C24 C25 C26 129.61(15)
O4 C26 C25 121.58(13)
N6 C26 O4 119.42(14)
N6 C26 C25 118.99(14)
O4 C27 C28 104.69(12)
N6 C28 C27 101.15(12)
N6 C28 C29 109.15(13)
N6 C28 C30 111.77(13)
C29 C28 C27 111.65(14)
C30 C28 C27 111.84(14)
C30 C28 C29 110.90(14)
C32 C31 B1 122.44(15)
C36 C31 C32 115.15(15)
C36 C31 B1 121.94(14)
C33 C32 C31 122.41(17)
C34 C33 C32 120.64(17)
C35 C34 C33 118.81(17)
C34 C35 C36 120.06(18)
C35 C36 C31 122.93(16)
C38 C37 B1 122.63(15)
C42 C37 C38 114.64(16)
C42 C37 B1 122.73(15)
C39 C38 C37 122.97(18)
C40 C39 C38 120.06(19)
C39 C40 C41 119.07(18)
C40 C41 C42 120.26(19)
C41 C42 C37 122.97(18)
C44 C43 C48 114.20(16)
C44 C43 B1 123.03(15)
C48 C43 B1 122.71(15)
C45 C44 C43 123.40(18)
C46 C45 C44 120.23(19)
C45 C46 C47 118.58(18)
C48 C47 C46 120.3(2)
C47 C48 C43 123.26(18)
C50 C49 C54 114.92(15)
C50 C49 B1 123.46(15)
C54 C49 B1 121.56(15)
C51 C50 C49 122.90(17)
C52 C51 C50 119.98(17)
C53 C52 C51 119.11(16)
C52 C53 C54 120.27(19)
C53 C54 C49 122.76(17)
C31 B1 C37 106.38(13)
C31 B1 C43 108.99(12)
C31 B1 C49 110.71(13)
C37 B1 C43 111.27(13)
C49 B1 C37 110.94(13)
C49 B1 C43 108.54(13)
C56 C55 C60 114.77(16)
C56 C55 B2 123.09(16)
C60 C55 B2 122.03(15)
C57 C56 C55 122.67(19)
C58 C57 C56 120.40(19)
C59 C58 C57 119.01(18)
C58 C59 C60 120.1(2)
C59 C60 C55 123.04(19)
C62 C61 B2 122.77(15)
C66 C61 C62 114.69(16)
C66 C61 B2 122.52(14)
C63 C62 C61 122.86(18)
C64 C63 C62 120.30(18)
C63 C64 C65 119.10(18)
C64 C65 C66 119.80(18)
C65 C66 C61 123.22(17)
C68 C67 C72 122.99(16)
C69 C68 C67 120.19(16)
C70 C69 C68 118.95(17)
C69 C70 C71 119.84(17)
C70 C71 C72 123.39(16)
C67 C72 C71 114.62(15)
C67 C72 B2 121.60(14)
C71 C72 B2 123.32(14)
C74 C73 C78 115.34(18)
C74 C73 B2 122.44(16)
C78 C73 B2 121.94(17)
C73 C74 C75 122.6(2)
C76 C75 C74 119.6(2)
C77 C76 C75 119.4(2)
C76 C77 C78 120.4(2)
C77 C78 C73 122.6(2)
C55 B2 C72 108.82(12)
C55 B2 C73 112.29(14)
C61 B2 C55 109.16(13)
C61 B2 C72 111.49(13)
C61 B2 C73 107.91(13)
C73 B2 C72 107.18(13)

loop_
_geom_bond_atom_site_label_1
_geom_bond_atom_site_label_2
_geom_bond_distance
Fe1 N1 2.0131(13)
Fe1 N2 1.9028(13)
Fe1 N3 2.0253(13)
Fe1 N4 2.0216(13)
Fe1 N5 1.9049(12)
Fe1 N6 2.0163(13)
O1 C4 1.470(2)
O1 C5 1.3243(19)
O2 C11 1.328(2)
O2 C12 1.451(3)
O3 C19 1.468(3)
O3 C20 1.334(2)
O4 C26 1.3293(19)
O4 C27 1.472(2)
N1 C3 1.5049(19)
N1 C5 1.284(2)
N2 C6 1.348(2)
N2 C10 1.344(2)
N3 C11 1.285(2)
N3 C13 1.499(2)
N4 C18 1.497(2)
N4 C20 1.284(2)
N5 C21 1.343(2)
N5 C25 1.346(2)
N6 C26 1.284(2)
N6 C28 1.5009(19)
C1 C3 1.515(2)
C2 C3 1.516(2)
C3 C4 1.536(2)
C5 C6 1.462(2)
C6 C7 1.384(2)
C7 C8 1.392(3)
C8 C9 1.387(3)
C9 C10 1.384(2)
C10 C11 1.455(2)
C12 C13 1.540(3)
C13 C14 1.506(3)
C13 C15 1.500(3)
C16 C18 1.513(3)
C17 C18 1.516(3)
C18 C19 1.534(3)
C20 C21 1.453(2)
C21 C22 1.387(2)
C22 C23 1.390(3)
C23 C24 1.391(3)
C24 C25 1.388(2)
C25 C26 1.459(2)
C27 C28 1.542(2)
C28 C29 1.525(2)
C28 C30 1.522(2)
C31 C32 1.403(2)
C31 C36 1.403(2)
C31 B1 1.643(2)
C32 C33 1.388(3)
C33 C34 1.383(3)
C34 C35 1.382(3)
C35 C36 1.389(3)
C37 C38 1.410(3)
C37 C42 1.402(3)
C37 B1 1.654(2)
C38 C39 1.399(3)
C39 C40 1.378(3)
C40 C41 1.386(3)
C41 C42 1.395(3)
C43 C44 1.400(2)
C43 C48 1.404(3)
C43 B1 1.663(2)
C44 C45 1.391(3)
C45 C46 1.376(3)
C46 C47 1.387(3)
C47 C48 1.385(3)
C49 C50 1.400(2)
C49 C54 1.408(2)
C49 B1 1.646(2)
C50 C51 1.397(2)
C51 C52 1.382(3)
C52 C53 1.381(3)
C53 C54 1.389(2)
C55 C56 1.403(3)
C55 C60 1.410(3)
C55 B2 1.648(2)
C56 C57 1.399(3)
C57 C58 1.382(3)
C58 C59 1.382(3)
C59 C60 1.394(3)
C61 C62 1.408(2)
C61 C66 1.402(2)
C61 B2 1.645(2)
C62 C63 1.389(3)
C63 C64 1.379(3)
C64 C65 1.388(3)
C65 C66 1.391(3)
C67 C68 1.390(2)
C67 C72 1.402(2)
C68 C69 1.385(3)
C69 C70 1.385(3)
C70 C71 1.388(3)
C71 C72 1.404(2)
C72 B2 1.650(2)
C73 C74 1.393(3)
C73 C78 1.401(3)
C73 B2 1.648(2)
C74 C75 1.401(3)
C75 C76 1.386(4)
C76 C77 1.365(4)
C77 C78 1.390(3)
